data_4027248
loop_
_publ_author_name
'K. V. Sajna'
'K. C. Kumara Swamy'

_publ_section_title
;
 Allenylphosphonates/Allenylphosphine Oxides as Intermediates/Precursors
 for Intramolecular Cyclization Leading to Phosphorus-Based Indenes,
 Indenones, Benzofurans, and Isochromenes
;
_journal_name_full 'Journal of Organic Chemistry'
_journal_page_first 5345
_journal_page_last 5356
_journal_paper_doi 10.1021/jo300705f
_journal_volume 77
_journal_year 2012
_chemical_formula_sum 'C26 H25 O2 P'
_chemical_formula_weight 400.43
_chemical_name_systematic
; 
 ? 
;
_space_group_IT_number 2
_symmetry_cell_setting triclinic
_symmetry_space_group_name_Hall '-P 1'
_symmetry_space_group_name_H-M 'P -1'
_atom_sites_solution_hydrogens geom
_atom_sites_solution_primary direct
_atom_sites_solution_secondary difmap
_audit_creation_method SHELXL-97
_cell_angle_alpha 97.442(5)
_cell_angle_beta 98.266(6)
_cell_angle_gamma 90.151(5)
_cell_formula_units_Z 4
_cell_length_a 9.892(3)
_cell_length_b 11.884(4)
_cell_length_c 18.630(6)
_cell_measurement_reflns_used 4816
_cell_measurement_temperature 298(2)
_cell_measurement_theta_max 23.82
_cell_measurement_theta_min 2.21
_cell_volume 2148.6(12)
_computing_cell_refinement 'Bruker SMART'
_computing_data_collection 'Bruker SMART'
_computing_data_reduction 'Bruker SAINT'
_computing_molecular_graphics 'Bruker SHELXTL'
_computing_publication_material 'Bruker SHELXTL'
_computing_structure_refinement 'SHELXL-97 (Sheldrick, 1997)'
_computing_structure_solution 'SHELXS-97 (Sheldrick, 1990)'
_diffrn_ambient_temperature 298(2)
_diffrn_measured_fraction_theta_full 0.997
_diffrn_measured_fraction_theta_max 0.997
_diffrn_measurement_device_type 'CCD area detector'
_diffrn_measurement_method 'phi and omega scans'
_diffrn_radiation_monochromator graphite
_diffrn_radiation_source 'fine-focus sealed tube'
_diffrn_radiation_type MoK\a
_diffrn_radiation_wavelength 0.71073
_diffrn_reflns_av_R_equivalents 0.0402
_diffrn_reflns_av_sigmaI/netI 0.0457
_diffrn_reflns_limit_h_max 11
_diffrn_reflns_limit_h_min -11
_diffrn_reflns_limit_k_max 14
_diffrn_reflns_limit_k_min -14
_diffrn_reflns_limit_l_max 22
_diffrn_reflns_limit_l_min -22
_diffrn_reflns_number 20760
_diffrn_reflns_theta_full 25.00
_diffrn_reflns_theta_max 25.00
_diffrn_reflns_theta_min 1.73
_diffrn_standards_decay_% none
_diffrn_standards_interval_count 'not applicable'
_diffrn_standards_interval_time 'not applicable'
_diffrn_standards_number 'not applicable'
_exptl_absorpt_coefficient_mu 0.147
_exptl_absorpt_correction_T_max 0.9797
_exptl_absorpt_correction_T_min 0.9684
_exptl_absorpt_correction_type empirical
_exptl_absorpt_process_details 'SADABS, Sheldrick(1996)'
_exptl_crystal_colour colorless
_exptl_crystal_density_diffrn 1.238
_exptl_crystal_description plate
_exptl_crystal_F_000 848
_exptl_crystal_size_max 0.22
_exptl_crystal_size_mid 0.17
_exptl_crystal_size_min 0.14
_refine_diff_density_max 0.406
_refine_diff_density_min -0.260
_refine_diff_density_rms 0.054
_refine_ls_extinction_method none
_refine_ls_goodness_of_fit_ref 1.114
_refine_ls_hydrogen_treatment constr
_refine_ls_matrix_type full
_refine_ls_number_parameters 523
_refine_ls_number_reflns 7550
_refine_ls_number_restraints 0
_refine_ls_restrained_S_all 1.114
_refine_ls_R_factor_all 0.0834
_refine_ls_R_factor_gt 0.0674
_refine_ls_shift/su_max 0.002
_refine_ls_shift/su_mean 0.000
_refine_ls_structure_factor_coef Fsqd
_refine_ls_weighting_details 'calc w=1/[\s^2^(Fo^2^)+(0.0897P)^2^+0.6609P] where P=(Fo^2^+2Fc^2^)/3'
_refine_ls_weighting_scheme calc
_refine_ls_wR_factor_gt 0.1692
_refine_ls_wR_factor_ref 0.1789
_reflns_number_gt 6033
_reflns_number_total 7550
_reflns_threshold_expression >2sigma(I)
_cod_data_source_file jo300705f_si_001_4.cif
_cod_data_source_block compd-61
_cod_database_code 4027248

loop_
_symmetry_equiv_pos_as_xyz
'x, y, z'
'-x, -y, -z'

loop_
_atom_site_label
_atom_site_type_symbol
_atom_site_fract_x
_atom_site_fract_y
_atom_site_fract_z
_atom_site_U_iso_or_equiv
_atom_site_adp_type
_atom_site_occupancy
_atom_site_symmetry_multiplicity
_atom_site_calc_flag
_atom_site_refinement_flags
P1 P 0.00091(8) 0.02512(6) 0.18386(4) 0.0402(2) Uani 1 1 d .
O1 O 0.0457(2) 0.13700(16) 0.16869(11) 0.0521(5) Uani 1 1 d .
O2 O 0.0881(2) 0.04968(18) 0.39975(10) 0.0552(5) Uani 1 1 d .
C1 C 0.0734(3) -0.0902(2) 0.13072(14) 0.0393(6) Uani 1 1 d .
C2 C 0.0177(3) -0.1175(2) 0.05811(15) 0.0461(7) Uani 1 1 d .
H2 H -0.0597 -0.0803 0.0396 0.055 Uiso 1 1 calc R
C3 C 0.0751(3) -0.1989(3) 0.01266(18) 0.0573(8) Uani 1 1 d .
H3 H 0.0372 -0.2160 -0.0362 0.069 Uiso 1 1 calc R
C4 C 0.1877(4) -0.2539(3) 0.0399(2) 0.0627(9) Uani 1 1 d .
H4 H 0.2259 -0.3092 0.0094 0.075 Uiso 1 1 calc R
C5 C 0.2457(3) -0.2290(3) 0.1117(2) 0.0655(9) Uani 1 1 d .
H5 H 0.3220 -0.2678 0.1298 0.079 Uiso 1 1 calc R
C6 C 0.1895(3) -0.1453(3) 0.15738(17) 0.0541(8) Uani 1 1 d .
H6 H 0.2300 -0.1264 0.2057 0.065 Uiso 1 1 calc R
C7 C -0.1815(3) 0.0056(2) 0.16024(14) 0.0398(6) Uani 1 1 d .
C8 C -0.2521(3) 0.0811(3) 0.11958(18) 0.0568(8) Uani 1 1 d .
H8 H -0.2051 0.1409 0.1060 0.068 Uiso 1 1 calc R
C9 C -0.3902(4) 0.0694(3) 0.0989(2) 0.0770(11) Uani 1 1 d .
H9 H -0.4363 0.1208 0.0711 0.092 Uiso 1 1 calc R
C10 C -0.4610(4) -0.0178(3) 0.1190(2) 0.0686(10) Uani 1 1 d .
H10 H -0.5551 -0.0253 0.1053 0.082 Uiso 1 1 calc R
C11 C -0.3928(3) -0.0933(3) 0.15920(18) 0.0601(8) Uani 1 1 d .
H11 H -0.4406 -0.1528 0.1728 0.072 Uiso 1 1 calc R
C12 C -0.2546(3) -0.0823(2) 0.17977(17) 0.0516(7) Uani 1 1 d .
H12 H -0.2092 -0.1345 0.2072 0.062 Uiso 1 1 calc R
C13 C 0.0401(3) 0.0040(2) 0.27749(14) 0.0425(6) Uani 1 1 d .
C14 C 0.0374(3) -0.0988(2) 0.31140(15) 0.0458(7) Uani 1 1 d .
C15 C 0.0159(3) -0.2146(3) 0.28745(17) 0.0558(8) Uani 1 1 d .
H15 H -0.0042 -0.2410 0.2378 0.067 Uiso 1 1 calc R
C16 C 0.0248(4) -0.2887(3) 0.33859(19) 0.0669(10) Uani 1 1 d .
H16 H 0.0104 -0.3660 0.3233 0.080 Uiso 1 1 calc R
C17 C 0.0551(4) -0.2503(3) 0.4126(2) 0.0714(10) Uani 1 1 d .
H17 H 0.0612 -0.3025 0.4460 0.086 Uiso 1 1 calc R
C18 C 0.0763(4) -0.1377(3) 0.43763(18) 0.0654(9) Uani 1 1 d .
H18 H 0.0959 -0.1116 0.4873 0.079 Uiso 1 1 calc R
C19 C 0.0672(3) -0.0651(3) 0.38596(16) 0.0505(7) Uani 1 1 d .
C20 C 0.0704(3) 0.0902(2) 0.33299(15) 0.0456(7) Uani 1 1 d .
C21 C 0.0900(3) 0.2142(2) 0.33673(15) 0.0484(7) Uani 1 1 d .
H21 H 0.0501 0.2349 0.2891 0.058 Uiso 1 1 calc R
C22 C 0.0153(4) 0.2799(3) 0.3934(2) 0.0823(12) Uani 1 1 d .
H22A H 0.0493 0.2589 0.4413 0.099 Uiso 1 1 calc R
H22B H -0.0813 0.2599 0.3826 0.099 Uiso 1 1 calc R
C23 C 0.0337(5) 0.4072(3) 0.3952(2) 0.0833(12) Uani 1 1 d .
H23A H -0.0080 0.4295 0.3490 0.100 Uiso 1 1 calc R
H23B H -0.0119 0.4464 0.4336 0.100 Uiso 1 1 calc R
C24 C 0.1810(5) 0.4406(3) 0.4086(2) 0.0942(15) Uani 1 1 d .
H24A H 0.2213 0.4238 0.4566 0.113 Uiso 1 1 calc R
H24B H 0.1908 0.5216 0.4077 0.113 Uiso 1 1 calc R
C25 C 0.2538(5) 0.3774(4) 0.3513(4) 0.118(2) Uani 1 1 d .
H25A H 0.3503 0.3979 0.3616 0.141 Uiso 1 1 calc R
H25B H 0.2183 0.3994 0.3040 0.141 Uiso 1 1 calc R
C26 C 0.2367(4) 0.2494(3) 0.3484(3) 0.0959(15) Uani 1 1 d .
H26A H 0.2807 0.2116 0.3088 0.115 Uiso 1 1 calc R
H26B H 0.2812 0.2262 0.3938 0.115 Uiso 1 1 calc R
P2 P 0.59360(8) 0.51692(6) 0.18821(4) 0.0425(2) Uani 1 1 d .
O3 O 0.5395(2) 0.63036(17) 0.17801(11) 0.0554(6) Uani 1 1 d .
O4 O 0.6126(2) 0.51867(19) 0.40235(10) 0.0587(6) Uani 1 1 d .
C27 C 0.7640(3) 0.5031(2) 0.16539(14) 0.0408(6) Uani 1 1 d .
C28 C 0.8472(3) 0.4128(3) 0.17913(17) 0.0520(8) Uani 1 1 d .
H28 H 0.8163 0.3558 0.2029 0.062 Uiso 1 1 calc R
C29 C 0.9743(3) 0.4060(3) 0.15836(18) 0.0569(8) Uani 1 1 d .
H29 H 1.0284 0.3441 0.1675 0.068 Uiso 1 1 calc R
C30 C 1.0217(3) 0.4893(3) 0.1244(2) 0.0663(9) Uani 1 1 d .
H30 H 1.1087 0.4853 0.1109 0.080 Uiso 1 1 calc R
C31 C 0.9402(4) 0.5794(3) 0.1101(2) 0.0774(11) Uani 1 1 d .
H31 H 0.9718 0.6358 0.0860 0.093 Uiso 1 1 calc R
C32 C 0.8123(3) 0.5873(3) 0.13098(19) 0.0577(8) Uani 1 1 d .
H32 H 0.7587 0.6495 0.1219 0.069 Uiso 1 1 calc R
C33 C 0.4942(3) 0.4054(2) 0.12999(15) 0.0427(7) Uani 1 1 d .
C34 C 0.5155(3) 0.3840(2) 0.05729(15) 0.0460(7) Uani 1 1 d .
H34 H 0.5859 0.4222 0.0417 0.055 Uiso 1 1 calc R
C35 C 0.4342(3) 0.3075(3) 0.00839(17) 0.0566(8) Uani 1 1 d .
H35 H 0.4489 0.2948 -0.0402 0.068 Uiso 1 1 calc R
C36 C 0.3319(3) 0.2498(3) 0.0307(2) 0.0643(9) Uani 1 1 d .
H36 H 0.2779 0.1970 -0.0025 0.077 Uiso 1 1 calc R
C37 C 0.3082(3) 0.2692(3) 0.1019(2) 0.0640(9) Uani 1 1 d .
H37 H 0.2380 0.2299 0.1168 0.077 Uiso 1 1 calc R
C38 C 0.3889(3) 0.3476(3) 0.15165(17) 0.0558(8) Uani 1 1 d .
H38 H 0.3720 0.3614 0.1998 0.067 Uiso 1 1 calc R
C39 C 0.6027(3) 0.4852(2) 0.27985(15) 0.0466(7) Uani 1 1 d .
C40 C 0.6193(3) 0.3774(3) 0.30946(15) 0.0474(7) Uani 1 1 d .
C41 C 0.6260(4) 0.2640(3) 0.28089(19) 0.0605(8) Uani 1 1 d .
H41 H 0.6222 0.2423 0.2308 0.073 Uiso 1 1 calc R
C42 C 0.6386(4) 0.1845(3) 0.3292(2) 0.0694(10) Uani 1 1 d .
H42 H 0.6436 0.1082 0.3109 0.083 Uiso 1 1 calc R
C43 C 0.6439(4) 0.2144(4) 0.4032(2) 0.0762(11) Uani 1 1 d .
H43 H 0.6522 0.1582 0.4339 0.091 Uiso 1 1 calc R
C44 C 0.6373(4) 0.3253(3) 0.43272(19) 0.0689(10) Uani 1 1 d .
H44 H 0.6410 0.3464 0.4828 0.083 Uiso 1 1 calc R
C45 C 0.6248(3) 0.4041(3) 0.38427(17) 0.0533(8) Uani 1 1 d .
C46 C 0.5998(3) 0.5657(3) 0.33808(16) 0.0498(7) Uani 1 1 d .
C47 C 0.5824(3) 0.6910(3) 0.34558(16) 0.0514(7) Uani 1 1 d .
H47 H 0.6172 0.7184 0.3042 0.062 Uiso 1 1 calc R
C48 C 0.4340(4) 0.7219(3) 0.3411(2) 0.0717(10) Uani 1 1 d .
H48A H 0.3961 0.6953 0.3812 0.086 Uiso 1 1 calc R
H48B H 0.3839 0.6845 0.2956 0.086 Uiso 1 1 calc R
C49 C 0.4172(4) 0.8488(3) 0.3445(2) 0.0825(12) Uani 1 1 d .
H49A H 0.4482 0.8744 0.3021 0.099 Uiso 1 1 calc R
H49B H 0.3213 0.8664 0.3432 0.099 Uiso 1 1 calc R
C50 C 0.4973(5) 0.9105(4) 0.4129(2) 0.0887(13) Uani 1 1 d .
H50A H 0.4885 0.9917 0.4125 0.106 Uiso 1 1 calc R
H50B H 0.4604 0.8907 0.4553 0.106 Uiso 1 1 calc R
C51 C 0.6444(5) 0.8810(3) 0.4188(3) 0.0978(15) Uani 1 1 d .
H51A H 0.6928 0.9185 0.4647 0.117 Uiso 1 1 calc R
H51B H 0.6836 0.9083 0.3793 0.117 Uiso 1 1 calc R
C52 C 0.6632(4) 0.7532(3) 0.4152(2) 0.0818(12) Uani 1 1 d .
H52A H 0.7594 0.7364 0.4164 0.098 Uiso 1 1 calc R
H52B H 0.6326 0.7269 0.4575 0.098 Uiso 1 1 calc R

loop_
_atom_site_aniso_label
_atom_site_aniso_U_11
_atom_site_aniso_U_22
_atom_site_aniso_U_33
_atom_site_aniso_U_23
_atom_site_aniso_U_13
_atom_site_aniso_U_12
P1 0.0500(4) 0.0369(4) 0.0334(4) 0.0070(3) 0.0031(3) -0.0050(3)
O1 0.0690(14) 0.0412(11) 0.0464(12) 0.0119(9) 0.0048(10) -0.0121(10)
O2 0.0754(15) 0.0552(13) 0.0336(11) 0.0063(9) 0.0030(10) -0.0001(11)
C1 0.0402(15) 0.0396(15) 0.0392(15) 0.0087(12) 0.0062(12) -0.0063(12)
C2 0.0498(17) 0.0483(17) 0.0408(16) 0.0070(13) 0.0078(13) -0.0050(13)
C3 0.062(2) 0.061(2) 0.0495(18) -0.0002(15) 0.0167(15) -0.0067(16)
C4 0.058(2) 0.064(2) 0.070(2) -0.0024(17) 0.0307(18) -0.0032(17)
C5 0.0430(18) 0.070(2) 0.089(3) 0.020(2) 0.0192(18) 0.0095(16)
C6 0.0457(17) 0.064(2) 0.0534(19) 0.0138(15) 0.0058(14) -0.0006(15)
C7 0.0506(16) 0.0370(15) 0.0321(14) 0.0027(11) 0.0085(12) 0.0034(12)
C8 0.0542(19) 0.0506(18) 0.070(2) 0.0220(16) 0.0095(16) 0.0057(15)
C9 0.058(2) 0.075(3) 0.104(3) 0.038(2) 0.006(2) 0.0160(19)
C10 0.0477(19) 0.077(2) 0.079(3) 0.010(2) 0.0025(17) 0.0024(18)
C11 0.062(2) 0.0541(19) 0.063(2) 0.0030(16) 0.0099(17) -0.0133(16)
C12 0.0549(19) 0.0460(17) 0.0539(18) 0.0143(14) 0.0011(14) -0.0028(14)
C13 0.0517(17) 0.0413(15) 0.0339(14) 0.0085(12) 0.0015(12) -0.0034(13)
C14 0.0538(17) 0.0460(17) 0.0392(16) 0.0112(13) 0.0066(13) 0.0019(13)
C15 0.072(2) 0.0487(18) 0.0481(18) 0.0090(14) 0.0096(15) 0.0019(15)
C16 0.093(3) 0.0485(19) 0.065(2) 0.0215(17) 0.0187(19) 0.0063(18)
C17 0.097(3) 0.065(2) 0.062(2) 0.0347(19) 0.022(2) 0.019(2)
C18 0.086(3) 0.071(2) 0.0431(18) 0.0191(16) 0.0122(17) 0.0139(19)
C19 0.0582(19) 0.0510(18) 0.0441(17) 0.0118(14) 0.0081(14) 0.0034(14)
C20 0.0526(17) 0.0499(17) 0.0339(15) 0.0067(13) 0.0038(12) -0.0023(13)
C21 0.0627(19) 0.0447(16) 0.0354(15) 0.0022(12) 0.0024(13) -0.0092(14)
C22 0.087(3) 0.057(2) 0.109(3) 0.002(2) 0.044(2) 0.001(2)
C23 0.107(3) 0.050(2) 0.099(3) 0.001(2) 0.043(3) 0.006(2)
C24 0.125(4) 0.054(2) 0.086(3) -0.006(2) -0.029(3) -0.010(2)
C25 0.066(3) 0.062(3) 0.226(6) 0.007(3) 0.033(3) -0.016(2)
C26 0.060(2) 0.062(2) 0.168(5) 0.002(3) 0.035(3) -0.0039(19)
P2 0.0517(5) 0.0423(4) 0.0348(4) 0.0082(3) 0.0080(3) 0.0082(3)
O3 0.0699(14) 0.0482(12) 0.0504(12) 0.0120(9) 0.0115(10) 0.0182(10)
O4 0.0736(15) 0.0685(15) 0.0337(11) 0.0063(10) 0.0074(10) -0.0048(11)
C27 0.0500(16) 0.0367(14) 0.0333(14) 0.0024(11) 0.0000(12) -0.0008(12)
C28 0.061(2) 0.0453(17) 0.0538(18) 0.0164(14) 0.0122(15) 0.0043(14)
C29 0.057(2) 0.0499(18) 0.064(2) 0.0069(15) 0.0093(16) 0.0123(15)
C30 0.0484(19) 0.071(2) 0.083(3) 0.0145(19) 0.0160(17) 0.0011(17)
C31 0.067(2) 0.066(2) 0.109(3) 0.036(2) 0.024(2) -0.0086(19)
C32 0.0524(19) 0.0460(17) 0.078(2) 0.0206(16) 0.0081(16) 0.0010(14)
C33 0.0414(15) 0.0458(16) 0.0427(16) 0.0113(13) 0.0066(12) 0.0081(12)
C34 0.0450(16) 0.0515(17) 0.0425(16) 0.0094(13) 0.0066(13) 0.0026(13)
C35 0.0529(19) 0.070(2) 0.0435(17) 0.0044(15) -0.0016(14) 0.0024(16)
C36 0.0474(19) 0.074(2) 0.065(2) 0.0013(17) -0.0070(16) -0.0026(16)
C37 0.0374(17) 0.072(2) 0.085(3) 0.023(2) 0.0066(17) -0.0026(16)
C38 0.0486(18) 0.073(2) 0.0499(18) 0.0170(16) 0.0140(15) 0.0048(16)
C39 0.0539(18) 0.0489(17) 0.0377(15) 0.0069(13) 0.0078(13) 0.0052(14)
C40 0.0510(17) 0.0528(18) 0.0405(16) 0.0149(13) 0.0061(13) 0.0028(14)
C41 0.073(2) 0.056(2) 0.055(2) 0.0148(16) 0.0093(16) 0.0046(16)
C42 0.083(3) 0.058(2) 0.071(2) 0.0251(18) 0.0086(19) 0.0024(18)
C43 0.079(3) 0.079(3) 0.075(3) 0.039(2) 0.000(2) -0.011(2)
C44 0.080(2) 0.085(3) 0.0443(19) 0.0250(18) 0.0029(17) -0.013(2)
C45 0.0568(19) 0.058(2) 0.0467(18) 0.0131(15) 0.0060(14) -0.0046(15)
C46 0.0513(18) 0.0598(19) 0.0391(16) 0.0082(14) 0.0073(13) -0.0009(14)
C47 0.0573(19) 0.0540(18) 0.0429(17) 0.0017(14) 0.0120(14) -0.0003(15)
C48 0.061(2) 0.075(2) 0.074(2) -0.0064(19) 0.0051(18) 0.0027(18)
C49 0.074(3) 0.080(3) 0.089(3) -0.006(2) 0.014(2) 0.020(2)
C50 0.123(4) 0.077(3) 0.062(2) -0.011(2) 0.020(2) 0.017(3)
C51 0.110(4) 0.065(3) 0.100(3) -0.008(2) -0.028(3) -0.019(2)
C52 0.079(3) 0.071(3) 0.082(3) -0.003(2) -0.019(2) -0.006(2)

loop_
_atom_type_symbol
_atom_type_description
_atom_type_scat_dispersion_real
_atom_type_scat_dispersion_imag
_atom_type_scat_source
C C 0.0033 0.0016 'International Tables Vol C Tables 4.2.6.8 and 6.1.1.4'
H H 0.0000 0.0000 'International Tables Vol C Tables 4.2.6.8 and 6.1.1.4'
O O 0.0106 0.0060 'International Tables Vol C Tables 4.2.6.8 and 6.1.1.4'
P P 0.1023 0.0942 'International Tables Vol C Tables 4.2.6.8 and 6.1.1.4'

loop_
_geom_angle_atom_site_label_1
_geom_angle_atom_site_label_2
_geom_angle_atom_site_label_3
_geom_angle
O1 P1 C13 113.81(12)
O1 P1 C1 112.50(12)
C13 P1 C1 107.26(13)
O1 P1 C7 111.07(13)
C13 P1 C7 106.17(13)
C1 P1 C7 105.48(12)
C19 O2 C20 106.9(2)
C2 C1 C6 118.9(3)
C2 C1 P1 118.0(2)
C6 C1 P1 122.9(2)
C3 C2 C1 121.0(3)
C3 C2 H2 119.5
C1 C2 H2 119.5
C4 C3 C2 119.5(3)
C4 C3 H3 120.2
C2 C3 H3 120.2
C3 C4 C5 121.0(3)
C3 C4 H4 119.5
C5 C4 H4 119.5
C4 C5 C6 119.6(3)
C4 C5 H5 120.2
C6 C5 H5 120.2
C1 C6 C5 119.9(3)
C1 C6 H6 120.0
C5 C6 H6 120.0
C8 C7 C12 118.0(3)
C8 C7 P1 118.3(2)
C12 C7 P1 123.7(2)
C9 C8 C7 121.0(3)
C9 C8 H8 119.5
C7 C8 H8 119.5
C8 C9 C10 120.2(3)
C8 C9 H9 119.9
C10 C9 H9 119.9
C11 C10 C9 119.6(3)
C11 C10 H10 120.2
C9 C10 H10 120.2
C10 C11 C12 120.4(3)
C10 C11 H11 119.8
C12 C11 H11 119.8
C11 C12 C7 120.8(3)
C11 C12 H12 119.6
C7 C12 H12 119.6
C20 C13 C14 106.2(2)
C20 C13 P1 123.4(2)
C14 C13 P1 130.2(2)
C19 C14 C15 117.8(3)
C19 C14 C13 105.8(3)
C15 C14 C13 136.4(3)
C16 C15 C14 118.7(3)
C16 C15 H15 120.6
C14 C15 H15 120.6
C15 C16 C17 121.1(3)
C15 C16 H16 119.5
C17 C16 H16 119.5
C18 C17 C16 121.5(3)
C18 C17 H17 119.3
C16 C17 H17 119.3
C17 C18 C19 116.7(3)
C17 C18 H18 121.7
C19 C18 H18 121.7
O2 C19 C18 125.5(3)
O2 C19 C14 110.2(2)
C18 C19 C14 124.3(3)
C13 C20 O2 110.8(2)
C13 C20 C21 134.2(3)
O2 C20 C21 114.9(2)
C20 C21 C26 112.5(3)
C20 C21 C22 112.5(3)
C26 C21 C22 110.7(3)
C20 C21 H21 106.9
C26 C21 H21 106.9
C22 C21 H21 106.9
C21 C22 C23 111.8(3)
C21 C22 H22A 109.3
C23 C22 H22A 109.3
C21 C22 H22B 109.3
C23 C22 H22B 109.3
H22A C22 H22B 107.9
C24 C23 C22 110.9(4)
C24 C23 H23A 109.5
C22 C23 H23A 109.5
C24 C23 H23B 109.5
C22 C23 H23B 109.5
H23A C23 H23B 108.1
C23 C24 C25 110.1(3)
C23 C24 H24A 109.6
C25 C24 H24A 109.6
C23 C24 H24B 109.6
C25 C24 H24B 109.6
H24A C24 H24B 108.2
C24 C25 C26 111.8(4)
C24 C25 H25A 109.3
C26 C25 H25A 109.3
C24 C25 H25B 109.3
C26 C25 H25B 109.3
H25A C25 H25B 107.9
C21 C26 C25 111.4(3)
C21 C26 H26A 109.4
C25 C26 H26A 109.4
C21 C26 H26B 109.4
C25 C26 H26B 109.4
H26A C26 H26B 108.0
O3 P2 C39 113.59(13)
O3 P2 C33 112.35(13)
C39 P2 C33 107.19(14)
O3 P2 C27 111.30(13)
C39 P2 C27 106.31(13)
C33 P2 C27 105.58(13)
C45 O4 C46 106.8(2)
C32 C27 C28 118.6(3)
C32 C27 P2 117.3(2)
C28 C27 P2 124.1(2)
C29 C28 C27 121.1(3)
C29 C28 H28 119.5
C27 C28 H28 119.5
C30 C29 C28 120.2(3)
C30 C29 H29 119.9
C28 C29 H29 119.9
C29 C30 C31 119.5(3)
C29 C30 H30 120.3
C31 C30 H30 120.3
C30 C31 C32 120.8(3)
C30 C31 H31 119.6
C32 C31 H31 119.6
C31 C32 C27 119.9(3)
C31 C32 H32 120.1
C27 C32 H32 120.1
C38 C33 C34 118.4(3)
C38 C33 P2 123.3(2)
C34 C33 P2 118.0(2)
C35 C34 C33 120.8(3)
C35 C34 H34 119.6
C33 C34 H34 119.6
C36 C35 C34 120.2(3)
C36 C35 H35 119.9
C34 C35 H35 119.9
C35 C36 C37 120.4(3)
C35 C36 H36 119.8
C37 C36 H36 119.8
C36 C37 C38 119.9(3)
C36 C37 H37 120.0
C38 C37 H37 120.0
C33 C38 C37 120.3(3)
C33 C38 H38 119.8
C37 C38 H38 119.8
C46 C39 C40 106.0(3)
C46 C39 P2 123.2(2)
C40 C39 P2 130.8(2)
C45 C40 C41 118.3(3)
C45 C40 C39 105.6(3)
C41 C40 C39 136.1(3)
C42 C41 C40 117.9(3)
C42 C41 H41 121.1
C40 C41 H41 121.1
C43 C42 C41 122.1(4)
C43 C42 H42 119.0
C41 C42 H42 119.0
C44 C43 C42 121.2(3)
C44 C43 H43 119.4
C42 C43 H43 119.4
C43 C44 C45 116.4(3)
C43 C44 H44 121.8
C45 C44 H44 121.8
O4 C45 C44 125.5(3)
O4 C45 C40 110.3(3)
C44 C45 C40 124.1(3)
C39 C46 O4 111.3(3)
C39 C46 C47 133.2(3)
O4 C46 C47 115.5(2)
C46 C47 C48 111.7(3)
C46 C47 C52 113.2(3)
C48 C47 C52 109.9(3)
C46 C47 H47 107.3
C48 C47 H47 107.3
C52 C47 H47 107.3
C47 C48 C49 111.2(3)
C47 C48 H48A 109.4
C49 C48 H48A 109.4
C47 C48 H48B 109.4
C49 C48 H48B 109.4
H48A C48 H48B 108.0
C50 C49 C48 111.2(3)
C50 C49 H49A 109.4
C48 C49 H49A 109.4
C50 C49 H49B 109.4
C48 C49 H49B 109.4
H49A C49 H49B 108.0
C51 C50 C49 111.0(3)
C51 C50 H50A 109.4
C49 C50 H50A 109.4
C51 C50 H50B 109.4
C49 C50 H50B 109.4
H50A C50 H50B 108.0
C50 C51 C52 111.5(4)
C50 C51 H51A 109.3
C52 C51 H51A 109.3
C50 C51 H51B 109.3
C52 C51 H51B 109.3
H51A C51 H51B 108.0
C47 C52 C51 110.7(3)
C47 C52 H52A 109.5
C51 C52 H52A 109.5
C47 C52 H52B 109.5
C51 C52 H52B 109.5
H52A C52 H52B 108.1

loop_
_geom_bond_atom_site_label_1
_geom_bond_atom_site_label_2
_geom_bond_distance
P1 O1 1.474(2)
P1 C13 1.782(3)
P1 C1 1.797(3)
P1 C7 1.802(3)
O2 C19 1.365(4)
O2 C20 1.379(3)
C1 C2 1.382(4)
C1 C6 1.385(4)
C2 C3 1.380(4)
C2 H2 0.9300
C3 C4 1.361(5)
C3 H3 0.9300
C4 C5 1.371(5)
C4 H4 0.9300
C5 C6 1.393(5)
C5 H5 0.9300
C6 H6 0.9300
C7 C8 1.376(4)
C7 C12 1.385(4)
C8 C9 1.367(5)
C8 H8 0.9300
C9 C10 1.369(5)
C9 H9 0.9300
C10 C11 1.362(5)
C10 H10 0.9300
C11 C12 1.367(4)
C11 H11 0.9300
C12 H12 0.9300
C13 C20 1.357(4)
C13 C14 1.449(4)
C14 C19 1.384(4)
C14 C15 1.396(4)
C15 C16 1.373(4)
C15 H15 0.9300
C16 C17 1.385(5)
C16 H16 0.9300
C17 C18 1.364(5)
C17 H17 0.9300
C18 C19 1.367(4)
C18 H18 0.9300
C20 C21 1.477(4)
C21 C26 1.487(5)
C21 C22 1.512(5)
C21 H21 0.9800
C22 C23 1.518(5)
C22 H22A 0.9700
C22 H22B 0.9700
C23 C24 1.486(6)
C23 H23A 0.9700
C23 H23B 0.9700
C24 C25 1.497(7)
C24 H24A 0.9700
C24 H24B 0.9700
C25 C26 1.523(5)
C25 H25A 0.9700
C25 H25B 0.9700
C26 H26A 0.9700
C26 H26B 0.9700
P2 O3 1.477(2)
P2 C39 1.785(3)
P2 C33 1.793(3)
P2 C27 1.800(3)
O4 C45 1.369(4)
O4 C46 1.376(3)
C27 C32 1.376(4)
C27 C28 1.382(4)
C28 C29 1.366(4)
C28 H28 0.9300
C29 C30 1.359(5)
C29 H29 0.9300
C30 C31 1.373(5)
C30 H30 0.9300
C31 C32 1.376(5)
C31 H31 0.9300
C32 H32 0.9300
C33 C38 1.381(4)
C33 C34 1.392(4)
C34 C35 1.369(4)
C34 H34 0.9300
C35 C36 1.364(5)
C35 H35 0.9300
C36 C37 1.370(5)
C36 H36 0.9300
C37 C38 1.388(5)
C37 H37 0.9300
C38 H38 0.9300
C39 C46 1.354(4)
C39 C40 1.460(4)
C40 C45 1.382(4)
C40 C41 1.389(4)
C41 C42 1.380(4)
C41 H41 0.9300
C42 C43 1.373(5)
C42 H42 0.9300
C43 C44 1.366(5)
C43 H43 0.9300
C44 C45 1.376(4)
C44 H44 0.9300
C46 C47 1.491(4)
C47 C48 1.507(5)
C47 C52 1.523(5)
C47 H47 0.9800
C48 C49 1.511(5)
C48 H48A 0.9700
C48 H48B 0.9700
C49 C50 1.502(6)
C49 H49A 0.9700
C49 H49B 0.9700
C50 C51 1.490(6)
C50 H50A 0.9700
C50 H50B 0.9700
C51 C52 1.525(5)
C51 H51A 0.9700
C51 H51B 0.9700
C52 H52A 0.9700
C52 H52B 0.9700
